data_7062034
loop_
_publ_author_name
'Gyrdymova, Yulia V.'
'Rumyantcev, Roman V.'
'Esaulkova, Yana L.'
'Belyaevskaya, Svetlana V.'
'Zarubaev, Vladimir V.'
'Kayumov, Airat R.'
'Rubtsova, Svetlana A.'

_publ_section_title
;
 New trifluoromethylated sesquiterpenoids: synthesis, rearrangement, and
 biological activity
;
_journal_issue 48
_journal_name_full 'New Journal of Chemistry'
_journal_page_first 23165
_journal_page_last 23172
_journal_paper_doi 10.1039/D2NJ04611C
_journal_volume 46
_journal_year 2022
_chemical_formula_moiety 'C15 H23 F3 O2'
_chemical_formula_sum 'C15 H23 F3 O2'
_chemical_formula_weight 292.33
_chemical_name_common 8-trifluoromethyl-4,5-epoxycaryophyllan-8-ol
_space_group_IT_number 4
_space_group_name_Hall 'P 2yb'
_space_group_name_H-M_alt 'P 1 21 1'
_symmetry_cell_setting monoclinic
_symmetry_space_group_name_H-M 'P 1 21 1'
_atom_sites_solution_hydrogens geom
_atom_sites_solution_primary direct
_atom_sites_solution_secondary difmap
_audit_block_doi 10.5517/ccdc.csd.cc2br34c
_audit_creation_method SHELXL-97
_audit_update_record
;
2022-04-18 deposited with the CCDC.	2022-11-01 downloaded from the CCDC.
;
_cell_angle_alpha 90.00
_cell_angle_beta 102.482(19)
_cell_angle_gamma 90.00
_cell_formula_units_Z 2
_cell_length_a 6.1970(11)
_cell_length_b 9.8989(13)
_cell_length_c 12.9485(19)
_cell_measurement_reflns_used 1073
_cell_measurement_temperature 295(2)
_cell_measurement_theta_max 22.9070
_cell_measurement_theta_min 4.0910
_cell_volume 775.5(2)
_computing_cell_refinement 'CrysAlisPro 1.171.39.38a (Rigaku OD, 2017)'
_computing_data_collection 'CrysAlisPro 1.171.39.38a (Rigaku OD, 2017)'
_computing_data_reduction 'CrysAlisPro 1.171.39.38a (Rigaku OD, 2017)'
_computing_structure_refinement 'SHELXL-97 (Sheldrick, 1997)'
_computing_structure_solution 'SHELXS-97 (Sheldrick, 1990)'
_diffrn_ambient_temperature 295(2)
_diffrn_measured_fraction_theta_full 0.991
_diffrn_measured_fraction_theta_max 0.866
_diffrn_measurement_device_type 'Xcalibur 3'
_diffrn_measurement_method 'phi and omega scans'
_diffrn_radiation_monochromator graphite
_diffrn_radiation_source 'fine-focus sealed tube'
_diffrn_radiation_type MoK\a
_diffrn_radiation_wavelength 0.71073
_diffrn_reflns_av_R_equivalents 0.0406
_diffrn_reflns_av_sigmaI/netI 0.0860
_diffrn_reflns_limit_h_max 8
_diffrn_reflns_limit_h_min -5
_diffrn_reflns_limit_k_max 13
_diffrn_reflns_limit_k_min -14
_diffrn_reflns_limit_l_max 17
_diffrn_reflns_limit_l_min -17
_diffrn_reflns_number 5101
_diffrn_reflns_theta_full 26.00
_diffrn_reflns_theta_max 31.05
_diffrn_reflns_theta_min 3.82
_exptl_absorpt_coefficient_mu 0.105
_exptl_absorpt_correction_T_max 1.00000
_exptl_absorpt_correction_T_min 0.21949
_exptl_absorpt_correction_type multi-scan
_exptl_absorpt_process_details
;
CrysAlisPro 1.171.39.38a (Rigaku Oxford Diffraction, 2017)
Empirical absorption correction using spherical harmonics,
 implemented in SCALE3 ABSPACK scaling algorithm.
;
_exptl_crystal_colour colorless
_exptl_crystal_density_diffrn 1.252
_exptl_crystal_density_method 'not measured'
_exptl_crystal_description prism
_exptl_crystal_F_000 312
_exptl_crystal_size_max 0.46
_exptl_crystal_size_mid 0.29
_exptl_crystal_size_min 0.18
_refine_diff_density_max 0.193
_refine_diff_density_min -0.219
_refine_diff_density_rms 0.047
_refine_ls_abs_structure_details 'Flack H D (1983), Acta Cryst. A39, 876-881'
_refine_ls_abs_structure_Flack 0.1(15)
_refine_ls_extinction_coef 0.20(3)
_refine_ls_extinction_expression Fc^*^=kFc[1+0.001xFc^2^\l^3^/sin(2\q)]^-1/4^
_refine_ls_extinction_method SHELXL
_refine_ls_goodness_of_fit_ref 1.004
_refine_ls_hydrogen_treatment mixed
_refine_ls_matrix_type full
_refine_ls_number_parameters 200
_refine_ls_number_reflns 3828
_refine_ls_number_restraints 1
_refine_ls_restrained_S_all 1.004
_refine_ls_R_factor_all 0.1290
_refine_ls_R_factor_gt 0.0717
_refine_ls_shift/su_max 0.000
_refine_ls_shift/su_mean 0.000
_refine_ls_structure_factor_coef Fsqd
_refine_ls_weighting_details 'calc w=1/[\s^2^(Fo^2^)+(0.1000P)^2^+0.0600P] where P=(Fo^2^+2Fc^2^)/3'
_refine_ls_weighting_scheme calc
_refine_ls_wR_factor_gt 0.1655
_refine_ls_wR_factor_ref 0.2341
_reflns_number_gt 2002
_reflns_number_total 3828
_reflns_threshold_expression >2sigma(I)
_cod_data_source_file d2nj04611c2.cif
_cod_data_source_block exp_589
_cod_depositor_comments
;
The following automatic conversions were performed:

data item '_symmetry_cell_setting' value 'Monoclinic' was changed to
'monoclinic' in accordance with the
/home/data/users/saulius/crontab/automatic-downloads/rss-feeds/RSC/lib/dictionaries/cif_core.dic
dictionary named 'cif_core.dic' version 2.4.2 last updated on
2011-04-26.

Automatic conversion script
Id: cif_fix_values 7556 2019-12-06 15:28:31Z antanas 

 Adding full bibliography for 7062034--7062037.cif.
;
_cod_original_sg_symbol_H-M P2(1)
_cod_database_code 7062034

loop_
_symmetry_equiv_pos_as_xyz
'x, y, z'
'-x, y+1/2, -z'

loop_
_atom_site_label
_atom_site_type_symbol
_atom_site_fract_x
_atom_site_fract_y
_atom_site_fract_z
_atom_site_U_iso_or_equiv
_atom_site_adp_type
_atom_site_occupancy
_atom_site_symmetry_multiplicity
_atom_site_calc_flag
_atom_site_refinement_flags
_atom_site_disorder_assembly
_atom_site_disorder_group
O1 O -0.0051(5) 0.6299(3) 0.8544(2) 0.0647(8) Uani 1 1 d . . .
F1 F -0.1938(8) 0.8627(3) 0.7582(3) 0.1236(14) Uani 1 1 d . . .
C1 C -0.1717(6) 0.4499(4) 0.6673(3) 0.0496(8) Uani 1 1 d . . .
F2 F -0.2701(6) 0.8372(3) 0.9094(2) 0.1056(12) Uani 1 1 d . . .
O2 O -0.1492(8) 0.2109(3) 0.9365(3) 0.1092(15) Uani 1 1 d . . .
C2 C -0.2878(8) 0.3133(4) 0.6514(3) 0.0612(11) Uani 1 1 d . . .
H2A H -0.2648 0.2752 0.5856 0.073 Uiso 1 1 calc R . .
H2B H -0.4453 0.3288 0.6428 0.073 Uiso 1 1 calc R . .
F3 F -0.5168(7) 0.8004(3) 0.7683(3) 0.1152(14) Uani 1 1 d . . .
C3 C -0.2184(9) 0.2080(5) 0.7382(4) 0.0740(13) Uani 1 1 d . . .
H3A H -0.2833 0.1213 0.7140 0.089 Uiso 1 1 calc R . .
H3B H -0.0589 0.1981 0.7539 0.089 Uiso 1 1 calc R . .
C4 C -0.2929(9) 0.2497(5) 0.8367(3) 0.0759(14) Uani 1 1 d . . .
C5 C -0.1566(10) 0.3500(5) 0.9027(3) 0.0730(13) Uani 1 1 d . . .
C6 C -0.2510(10) 0.4573(6) 0.9625(3) 0.0847(15) Uani 1 1 d . . .
H6A H -0.1328 0.5009 1.0129 0.102 Uiso 1 1 calc R . .
H6B H -0.3518 0.4167 1.0013 0.102 Uiso 1 1 calc R . .
C7 C -0.3733(8) 0.5616(5) 0.8847(3) 0.0728(13) Uani 1 1 d . . .
H7A H -0.4343 0.6294 0.9244 0.087 Uiso 1 1 calc R . .
H7B H -0.4966 0.5170 0.8384 0.087 Uiso 1 1 calc R . .
C8 C -0.2352(7) 0.6348(4) 0.8150(3) 0.0558(9) Uani 1 1 d . . .
C9 C -0.2783(7) 0.5821(4) 0.6999(3) 0.0510(8) Uani 1 1 d . . .
C10 C -0.1686(9) 0.6575(4) 0.6209(3) 0.0676(11) Uani 1 1 d . . .
H10A H -0.2658 0.7216 0.5770 0.081 Uiso 1 1 calc R . .
H10B H -0.0291 0.6996 0.6535 0.081 Uiso 1 1 calc R . .
C11 C -0.1425(6) 0.5249(4) 0.5648(3) 0.0563(9) Uani 1 1 d . . .
C12 C 0.0778(9) 0.5007(7) 0.5346(4) 0.0921(16) Uani 1 1 d . . .
H12A H 0.0788 0.5454 0.4689 0.138 Uiso 1 1 calc R . .
H12B H 0.0992 0.4055 0.5269 0.138 Uiso 1 1 calc R . .
H12C H 0.1949 0.5359 0.5889 0.138 Uiso 1 1 calc R . .
C13 C -0.3287(8) 0.5025(6) 0.4692(3) 0.0764(14) Uani 1 1 d . . .
H13A H -0.3164 0.5663 0.4150 0.115 Uiso 1 1 calc R . .
H13B H -0.4680 0.5144 0.4891 0.115 Uiso 1 1 calc R . .
H13C H -0.3198 0.4124 0.4430 0.115 Uiso 1 1 calc R . .
C14 C -0.5346(11) 0.2311(7) 0.8349(5) 0.105(2) Uani 1 1 d . . .
H14A H -0.5649 0.2611 0.9009 0.157 Uiso 1 1 calc R . .
H14B H -0.5725 0.1373 0.8246 0.157 Uiso 1 1 calc R . .
H14C H -0.6208 0.2831 0.7781 0.157 Uiso 1 1 calc R . .
C15 C -0.3013(10) 0.7833(5) 0.8123(4) 0.0808(15) Uani 1 1 d . . .
H1 H -0.023(7) 0.436(4) 0.714(3) 0.054(10) Uiso 1 1 d . . .
H9 H -0.447(8) 0.586(5) 0.673(3) 0.068(12) Uiso 1 1 d . . .
H1A H 0.040(10) 0.651(7) 0.929(5) 0.11(2) Uiso 1 1 d . . .
H5 H -0.003(8) 0.367(5) 0.883(3) 0.068(13) Uiso 1 1 d . . .

loop_
_atom_site_aniso_label
_atom_site_aniso_U_11
_atom_site_aniso_U_22
_atom_site_aniso_U_33
_atom_site_aniso_U_23
_atom_site_aniso_U_13
_atom_site_aniso_U_12
O1 0.0680(18) 0.0609(17) 0.0604(16) -0.0125(13) 0.0031(13) -0.0016(13)
F1 0.202(4) 0.0474(16) 0.132(3) -0.0024(18) 0.059(3) -0.004(2)
C1 0.0542(19) 0.0493(19) 0.0442(17) -0.0035(14) 0.0080(15) -0.0014(15)
F2 0.149(3) 0.0739(19) 0.0905(19) -0.0319(16) 0.019(2) 0.0252(19)
O2 0.177(4) 0.062(2) 0.067(2) 0.0283(18) -0.022(2) -0.011(2)
C2 0.083(3) 0.048(2) 0.0500(19) -0.0062(16) 0.0088(18) -0.0051(18)
F3 0.129(3) 0.091(2) 0.113(2) -0.0116(19) -0.001(2) 0.057(2)
C3 0.098(3) 0.044(2) 0.071(3) 0.001(2) -0.003(2) -0.004(2)
C4 0.102(4) 0.057(2) 0.058(2) 0.0249(19) -0.007(2) -0.016(2)
C5 0.096(4) 0.058(3) 0.056(2) 0.014(2) -0.004(2) 0.001(2)
C6 0.126(4) 0.082(3) 0.046(2) 0.002(2) 0.018(2) -0.016(3)
C7 0.091(3) 0.074(3) 0.060(2) -0.001(2) 0.029(2) 0.006(2)
C8 0.067(2) 0.047(2) 0.0533(19) -0.0025(16) 0.0124(16) 0.0054(18)
C9 0.061(2) 0.0436(19) 0.0473(18) -0.0026(15) 0.0086(16) 0.0013(16)
C10 0.090(3) 0.052(2) 0.061(2) 0.0086(18) 0.018(2) -0.004(2)
C11 0.057(2) 0.064(2) 0.0513(19) -0.0029(17) 0.0207(16) -0.0003(17)
C12 0.075(3) 0.114(4) 0.097(4) 0.000(3) 0.042(3) 0.000(3)
C13 0.083(3) 0.098(4) 0.046(2) 0.000(2) 0.0096(19) -0.003(3)
C14 0.120(5) 0.109(5) 0.086(3) 0.016(3) 0.026(3) -0.046(4)
C15 0.106(4) 0.060(3) 0.074(3) -0.009(2) 0.013(3) 0.018(3)

loop_
_atom_type_symbol
_atom_type_description
_atom_type_scat_dispersion_real
_atom_type_scat_dispersion_imag
_atom_type_scat_source
C C 0.0033 0.0016 'International Tables Vol C Tables 4.2.6.8 and 6.1.1.4'
H H 0.0000 0.0000 'International Tables Vol C Tables 4.2.6.8 and 6.1.1.4'
O O 0.0106 0.0060 'International Tables Vol C Tables 4.2.6.8 and 6.1.1.4'
F F 0.0171 0.0103 'International Tables Vol C Tables 4.2.6.8 and 6.1.1.4'

loop_
_geom_angle_atom_site_label_1
_geom_angle_atom_site_label_2
_geom_angle_atom_site_label_3
_geom_angle
_geom_angle_site_symmetry_1
_geom_angle_site_symmetry_3
_geom_angle_publ_flag
C8 O1 H1A 114(4) . . ?
C2 C1 C11 116.4(3) . . ?
C2 C1 C9 124.3(3) . . ?
C11 C1 C9 88.0(3) . . ?
C2 C1 H1 108(2) . . ?
C11 C1 H1 108(2) . . ?
C9 C1 H1 110(2) . . ?
C5 O2 C4 60.3(3) . . ?
C1 C2 C3 117.2(3) . . ?
C1 C2 H2A 108.0 . . ?
C3 C2 H2A 108.0 . . ?
C1 C2 H2B 108.0 . . ?
C3 C2 H2B 108.0 . . ?
H2A C2 H2B 107.2 . . ?
C4 C3 C2 110.3(4) . . ?
C4 C3 H3A 109.6 . . ?
C2 C3 H3A 109.6 . . ?
C4 C3 H3B 109.6 . . ?
C2 C3 H3B 109.6 . . ?
H3A C3 H3B 108.1 . . ?
O2 C4 C5 59.4(3) . . ?
O2 C4 C3 116.1(5) . . ?
C5 C4 C3 116.1(5) . . ?
O2 C4 C14 113.5(5) . . ?
C5 C4 C14 122.9(6) . . ?
C3 C4 C14 116.1(4) . . ?
O2 C5 C4 60.2(3) . . ?
O2 C5 C6 120.5(4) . . ?
C4 C5 C6 122.9(5) . . ?
O2 C5 H5 105(3) . . ?
C4 C5 H5 114(3) . . ?
C6 C5 H5 119(3) . . ?
C5 C6 C7 109.4(4) . . ?
C5 C6 H6A 109.8 . . ?
C7 C6 H6A 109.8 . . ?
C5 C6 H6B 109.8 . . ?
C7 C6 H6B 109.8 . . ?
H6A C6 H6B 108.3 . . ?
C6 C7 C8 116.2(4) . . ?
C6 C7 H7A 108.2 . . ?
C8 C7 H7A 108.2 . . ?
C6 C7 H7B 108.2 . . ?
C8 C7 H7B 108.2 . . ?
H7A C7 H7B 107.4 . . ?
O1 C8 C15 106.7(4) . . ?
O1 C8 C9 106.8(3) . . ?
C15 C8 C9 108.3(3) . . ?
O1 C8 C7 114.6(3) . . ?
C15 C8 C7 106.5(4) . . ?
C9 C8 C7 113.6(3) . . ?
C10 C9 C8 117.9(3) . . ?
C10 C9 C1 87.3(3) . . ?
C8 C9 C1 123.2(3) . . ?
C10 C9 H9 109(2) . . ?
C8 C9 H9 105(2) . . ?
C1 C9 H9 113(3) . . ?
C11 C10 C9 90.4(3) . . ?
C11 C10 H10A 113.6 . . ?
C9 C10 H10A 113.6 . . ?
C11 C10 H10B 113.6 . . ?
C9 C10 H10B 113.6 . . ?
H10A C10 H10B 110.8 . . ?
C13 C11 C12 109.6(4) . . ?
C13 C11 C10 112.0(4) . . ?
C12 C11 C10 116.9(4) . . ?
C13 C11 C1 114.6(3) . . ?
C12 C11 C1 114.8(4) . . ?
C10 C11 C1 87.7(3) . . ?
C11 C12 H12A 109.5 . . ?
C11 C12 H12B 109.5 . . ?
H12A C12 H12B 109.5 . . ?
C11 C12 H12C 109.5 . . ?
H12A C12 H12C 109.5 . . ?
H12B C12 H12C 109.5 . . ?
C11 C13 H13A 109.5 . . ?
C11 C13 H13B 109.5 . . ?
H13A C13 H13B 109.5 . . ?
C11 C13 H13C 109.5 . . ?
H13A C13 H13C 109.5 . . ?
H13B C13 H13C 109.5 . . ?
C4 C14 H14A 109.5 . . ?
C4 C14 H14B 109.5 . . ?
H14A C14 H14B 109.5 . . ?
C4 C14 H14C 109.5 . . ?
H14A C14 H14C 109.5 . . ?
H14B C14 H14C 109.5 . . ?
F1 C15 F2 105.8(5) . . ?
F1 C15 F3 105.6(5) . . ?
F2 C15 F3 106.0(4) . . ?
F1 C15 C8 114.9(5) . . ?
F2 C15 C8 112.3(4) . . ?
F3 C15 C8 111.6(4) . . ?

loop_
_geom_bond_atom_site_label_1
_geom_bond_atom_site_label_2
_geom_bond_distance
_geom_bond_site_symmetry_2
_geom_bond_publ_flag
O1 C8 1.408(5) . ?
O1 H1A 0.97(6) . ?
F1 C15 1.325(7) . ?
C1 C2 1.525(5) . ?
C1 C11 1.565(5) . ?
C1 C9 1.564(5) . ?
C1 H1 1.00(4) . ?
F2 C15 1.341(6) . ?
O2 C5 1.442(6) . ?
O2 C4 1.453(5) . ?
C2 C3 1.525(6) . ?
C2 H2A 0.9700 . ?
C2 H2B 0.9700 . ?
F3 C15 1.344(7) . ?
C3 C4 1.506(7) . ?
C3 H3A 0.9700 . ?
C3 H3B 0.9700 . ?
C4 C5 1.455(7) . ?
C4 C14 1.504(8) . ?
C5 C6 1.505(8) . ?
C5 H5 1.05(5) . ?
C6 C7 1.525(7) . ?
C6 H6A 0.9700 . ?
C6 H6B 0.9700 . ?
C7 C8 1.551(6) . ?
C7 H7A 0.9700 . ?
C7 H7B 0.9700 . ?
C8 C15 1.524(6) . ?
C8 C9 1.547(5) . ?
C9 C10 1.539(6) . ?
C9 H9 1.03(5) . ?
C10 C11 1.526(6) . ?
C10 H10A 0.9700 . ?
C10 H10B 0.9700 . ?
C11 C13 1.515(6) . ?
C11 C12 1.518(6) . ?
C12 H12A 0.9600 . ?
C12 H12B 0.9600 . ?
C12 H12C 0.9600 . ?
C13 H13A 0.9600 . ?
C13 H13B 0.9600 . ?
C13 H13C 0.9600 . ?
C14 H14A 0.9600 . ?
C14 H14B 0.9600 . ?
C14 H14C 0.9600 . ?

loop_
_geom_torsion_atom_site_label_1
_geom_torsion_atom_site_label_2
_geom_torsion_atom_site_label_3
_geom_torsion_atom_site_label_4
_geom_torsion
_geom_torsion_site_symmetry_1
_geom_torsion_site_symmetry_2
_geom_torsion_site_symmetry_3
_geom_torsion_site_symmetry_4
_geom_torsion_publ_flag
C11 C1 C2 C3 148.6(4) . . . . ?
C9 C1 C2 C3 -104.5(5) . . . . ?
C1 C2 C3 C4 69.3(5) . . . . ?
C5 O2 C4 C3 106.2(5) . . . . ?
C5 O2 C4 C14 -115.5(6) . . . . ?
C2 C3 C4 O2 -146.7(4) . . . . ?
C2 C3 C4 C5 -79.7(5) . . . . ?
C2 C3 C4 C14 76.1(6) . . . . ?
C4 O2 C5 C6 112.8(6) . . . . ?
C3 C4 C5 O2 -106.2(5) . . . . ?
C14 C4 C5 O2 99.8(5) . . . . ?
O2 C4 C5 C6 -109.1(5) . . . . ?
C3 C4 C5 C6 144.6(4) . . . . ?
C14 C4 C5 C6 -9.4(7) . . . . ?
O2 C5 C6 C7 -143.9(5) . . . . ?
C4 C5 C6 C7 -71.7(6) . . . . ?
C5 C6 C7 C8 -58.6(6) . . . . ?
C6 C7 C8 O1 -19.8(5) . . . . ?
C6 C7 C8 C15 -137.6(4) . . . . ?
C6 C7 C8 C9 103.3(4) . . . . ?
O1 C8 C9 C10 -59.0(4) . . . . ?
C15 C8 C9 C10 55.6(5) . . . . ?
C7 C8 C9 C10 173.7(4) . . . . ?
O1 C8 C9 C1 47.4(5) . . . . ?
C15 C8 C9 C1 162.0(4) . . . . ?
C7 C8 C9 C1 -79.9(5) . . . . ?
C2 C1 C9 C10 -139.8(4) . . . . ?
C11 C1 C9 C10 -18.9(3) . . . . ?
C2 C1 C9 C8 98.3(5) . . . . ?
C11 C1 C9 C8 -140.8(4) . . . . ?
C8 C9 C10 C11 145.9(3) . . . . ?
C1 C9 C10 C11 19.4(3) . . . . ?
C9 C10 C11 C13 96.3(4) . . . . ?
C9 C10 C11 C12 -136.1(4) . . . . ?
C9 C10 C11 C1 -19.4(3) . . . . ?
C2 C1 C11 C13 33.6(5) . . . . ?
C9 C1 C11 C13 -94.1(4) . . . . ?
C2 C1 C11 C12 -94.5(5) . . . . ?
C9 C1 C11 C12 137.8(4) . . . . ?
C2 C1 C11 C10 146.8(4) . . . . ?
C9 C1 C11 C10 19.1(3) . . . . ?
O1 C8 C15 F1 55.3(6) . . . . ?
C9 C8 C15 F1 -59.3(6) . . . . ?
C7 C8 C15 F1 178.1(4) . . . . ?
O1 C8 C15 F2 -65.7(6) . . . . ?
C9 C8 C15 F2 179.7(4) . . . . ?
C7 C8 C15 F2 57.1(6) . . . . ?
O1 C8 C15 F3 175.4(4) . . . . ?
C9 C8 C15 F3 60.8(6) . . . . ?
C7 C8 C15 F3 -61.8(5) . . . . ?
